data_7010174
loop_
_publ_author_name
'Fukita, Nobuo'
'Ohba, Masaaki'
'Shiga, Takuya'
'\=Okawa, Hisashi'
'Ajiro, Yoshitami'

_publ_section_title
;
 Trinuclear CuIIMIICuII complexes of an oxamide/dioxime ligand and
 extension to a bimetallic magnetic compound
;
_journal_issue 1
_journal_name_full 'Journal of the Chemical Society, Dalton Transactions'
_journal_page_first 64
_journal_paper_doi 10.1039/b006613n
_journal_year 2001
_chemical_formula_moiety 'C44 H50 Co Cu2 N12 O12 '
_chemical_formula_sum 'C44 H50 Co Cu2 N12 O12'
_chemical_formula_weight 1124.98
_space_group_IT_number 15
_symmetry_cell_setting monoclinic
_symmetry_Int_Tables_number 15
_symmetry_space_group_name_Hall '-C 2yc'
_symmetry_space_group_name_H-M 'C 1 2/c 1'
_cell_angle_alpha 90
_cell_angle_beta 103.87(2)
_cell_angle_gamma 90
_cell_formula_units_Z 4
_cell_length_a 24.903(5)
_cell_length_b 10.222(4)
_cell_length_c 19.569(6)
_cell_measurement_reflns_used 16
_cell_measurement_temperature 296.2
_cell_measurement_theta_max 14.3
_cell_measurement_theta_min 12.5
_cell_volume 4836(3)
_computing_cell_refinement 'MSC/AFC Diffractometer Control'
_computing_data_collection 'MSC/AFC Diffractometer Control'
_computing_data_reduction 'teXsan Ver. 1.10'
_computing_publication_material 'teXsan Ver. 1.10'
_computing_structure_refinement 'teXsan Ver. 1.10'
_computing_structure_solution DirectMethod
_diffrn_measured_fraction_theta_full 0.9991
_diffrn_measured_fraction_theta_max 0.9991
_diffrn_measurement_device_type 'Rigaku AFC5S'
_diffrn_measurement_method \w-2\q
_diffrn_radiation_type 'Mo K\a'
_diffrn_radiation_wavelength 0.7107
_diffrn_reflns_av_R_equivalents 0.046
_diffrn_reflns_limit_h_max 32
_diffrn_reflns_limit_h_min -31
_diffrn_reflns_limit_k_max 13
_diffrn_reflns_limit_k_min 0
_diffrn_reflns_limit_l_max 0
_diffrn_reflns_limit_l_min -25
_diffrn_reflns_number 6044
_diffrn_reflns_theta_full 27.50
_diffrn_reflns_theta_max 27.50
_diffrn_standards_decay_% 0.28
_diffrn_standards_interval_count 150
_diffrn_standards_number 3
_exptl_absorpt_coefficient_mu 1.285
_exptl_absorpt_correction_T_max 0.879
_exptl_absorpt_correction_T_min 0.784
_exptl_absorpt_correction_type psi-scan
_exptl_absorpt_process_details '(North, Phillips & Mathews, 1968)'
_exptl_crystal_colour browm
_exptl_crystal_density_diffrn 1.545
_exptl_crystal_density_method 'not measured'
_exptl_crystal_description prismatic
_exptl_crystal_size_max 0.200
_exptl_crystal_size_mid 0.100
_exptl_crystal_size_min 0.100
_refine_diff_density_max 0.35
_refine_diff_density_min -0.62
_refine_ls_extinction_method none
_refine_ls_goodness_of_fit_ref 1.640
_refine_ls_hydrogen_treatment noref
_refine_ls_number_parameters 321
_refine_ls_number_reflns 2831
_refine_ls_R_factor_gt 0.0488
_refine_ls_shift/su_max 0.5020
_refine_ls_structure_factor_coef F
_refine_ls_weighting_details 'w = 1/[\s^2^(Fo) + 0.00022|Fo|^2^]'
_refine_ls_weighting_scheme calc
_refine_ls_wR_factor_ref 0.0583
_reflns_number_gt 2831
_reflns_number_total 5562
_reflns_threshold_expression F^2^>3.0\s(F^2^)
_cod_data_source_file b006613n.txt
_cod_data_source_block Co[Cu(HL)]2_4DMF
_cod_original_cell_volume 4836(2)
_cod_original_formula_sum 'C44 H50 Co Cu2 N12 O12 '
_cod_database_code 7010174

loop_
_symmetry_equiv_pos_as_xyz
x,y,z
-x,y,1/2-z
-x,-y,-z
x,-y,1/2+z
1/2+x,1/2+y,z
1/2-x,1/2+y,1/2-z
1/2-x,1/2-y,-z
1/2+x,1/2-y,1/2+z

loop_
_atom_site_label
_atom_site_type_symbol
_atom_site_fract_x
_atom_site_fract_y
_atom_site_fract_z
_atom_site_U_iso_or_equiv
_atom_site_adp_type
_atom_site_occupancy
_atom_site_calc_flag
_atom_site_refinement_flags
_atom_site_disorder_assembly
_atom_site_disorder_group
Cu(1) Cu 0.12244(3) 0.04367(7) 0.47891(3) 0.0376(2) Uani 1.00 d . . .
Co(1) Co 0.0000 -0.2212(1) 0.2500 0.0537(4) Uani 1.00 d S . .
O(1) O 0.0647(2) -0.0755(4) 0.2819(2) 0.049(1) Uani 1.00 d . . .
O(2) O 0.0115(1) -0.2006(4) 0.3626(2) 0.044(1) Uani 1.00 d . . .
O(3) O 0.1645(2) 0.3044(4) 0.5257(2) 0.072(2) Uani 1.00 d . . .
O(4) O 0.1351(2) 0.1788(5) 0.6129(2) 0.068(2) Uani 1.00 d . . .
O(5) O 0.2044(2) -0.0704(5) 0.5343(2) 0.065(2) Uani 1.00 d . . .
O(6) O 0.0605(2) -0.3724(5) 0.2501(2) 0.071(2) Uani 1.00 d . . .
N(1) N 0.1253(2) 0.0088(4) 0.3799(2) 0.036(1) Uani 1.00 d . . .
N(2) N 0.0666(2) -0.1006(4) 0.4619(2) 0.035(1) Uani 1.00 d . . .
N(3) N 0.1626(2) 0.2126(5) 0.4751(3) 0.050(2) Uani 1.00 d . . .
N(4) N 0.1092(2) 0.0774(5) 0.5736(2) 0.046(1) Uani 1.00 d . . .
N(5) N 0.2950(2) -0.1217(5) 0.5551(3) 0.054(2) Uani 1.00 d . . .
N(6) N 0.1084(2) -0.5109(5) 0.1992(3) 0.058(2) Uani 1.00 d . . .
C(1) C 0.1638(2) 0.0592(6) 0.3426(3) 0.041(2) Uani 1.00 d . . .
C(2) C 0.1729(2) -0.0036(6) 0.2822(3) 0.051(2) Uani 1.00 d . . .
C(3) C 0.2116(3) 0.0448(8) 0.2491(4) 0.068(2) Uani 1.00 d . . .
C(4) C 0.2426(3) 0.1530(9) 0.2757(4) 0.077(3) Uani 1.00 d . . .
C(5) C 0.2352(3) 0.2138(7) 0.3339(4) 0.063(2) Uani 1.00 d . . .
C(6) C 0.1955(2) 0.1685(6) 0.3695(3) 0.047(2) Uani 1.00 d . . .
C(7) C 0.1903(3) 0.2437(6) 0.4305(4) 0.058(2) Uani 1.00 d . . .
C(8) C 0.0801(2) 0.0071(6) 0.6051(3) 0.045(2) Uani 1.00 d . . .
C(9) C 0.0415(2) -0.1639(6) 0.5114(3) 0.038(2) Uani 1.00 d . . .
C(10) C 0.0109(3) -0.2779(6) 0.4968(3) 0.052(2) Uani 1.00 d . . .
C(11) C -0.0146(3) -0.3350(7) 0.5460(4) 0.066(2) Uani 1.00 d . . .
C(12) C -0.0083(3) -0.2785(8) 0.6108(4) 0.065(2) Uani 1.00 d . . .
C(13) C 0.0224(3) -0.1686(7) 0.6270(3) 0.054(2) Uani 1.00 d . . .
C(14) C 0.0485(2) -0.1081(6) 0.5790(3) 0.040(2) Uani 1.00 d . . .
C(15) C 0.0823(2) -0.0588(5) 0.3468(3) 0.037(2) Uani 1.00 d . . .
C(16) C 0.0491(2) -0.1265(5) 0.3937(3) 0.034(1) Uani 1.00 d . . .
C(17) C 0.2487(3) -0.0663(6) 0.5194(3) 0.054(2) Uani 1.00 d . . .
C(18) C 0.2961(3) -0.1978(9) 0.6163(4) 0.091(3) Uani 1.00 d . . .
C(19) C 0.3469(3) -0.1129(9) 0.5344(6) 0.108(4) Uani 1.00 d . . .
C(20) C 0.0811(3) -0.4032(7) 0.2016(4) 0.060(2) Uani 1.00 d . . .
C(21) C 0.1156(4) -0.6040(9) 0.2557(5) 0.108(4) Uani 1.00 d . . .
C(22) C 0.1306(3) -0.5452(8) 0.1396(4) 0.086(3) Uani 1.00 d . . .
H(1) H 0.1481 -0.0839 0.2649 0.0712 Uiso 1.00 calc . . .
H(2) H 0.2194 0.0000 0.1970 0.0712 Uiso 1.00 calc . . .
H(3) H 0.2718 0.1637 0.2512 0.0712 Uiso 1.00 calc . . .
H(4) H 0.2631 0.2883 0.3542 0.0712 Uiso 1.00 calc . . .
H(5) H 0.2059 0.3412 0.4367 0.0712 Uiso 1.00 calc . . .
H(6) H 0.1471 0.2505 0.5781 0.0712 Uiso 1.00 calc . . .
H(7) H 0.0777 0.0335 0.6570 0.0712 Uiso 1.00 calc . . .
H(8) H 0.0282 -0.1198 0.6741 0.0712 Uiso 1.00 calc . . .
H(9) H -0.0232 -0.3394 0.6457 0.0712 Uiso 1.00 calc . . .
H(10) H -0.0348 -0.4325 0.5211 0.0712 Uiso 1.00 calc . . .
H(11) H 0.0019 -0.3154 0.4480 0.0712 Uiso 1.00 calc . . .
H(12) H 0.2559 -0.0048 0.4822 0.0712 Uiso 1.00 calc . . .
H(13) H 0.2844 -0.1503 0.6514 0.1038 Uiso 1.00 calc . . .
H(14) H 0.2710 -0.2732 0.6039 0.1038 Uiso 1.00 calc . . .
H(15) H 0.3320 -0.2337 0.6355 0.1038 Uiso 1.00 calc . . .
H(16) H 0.3756 -0.1606 0.5667 0.1243 Uiso 1.00 calc . . .
H(17) H 0.3435 -0.1520 0.4885 0.1243 Uiso 1.00 calc . . .
H(18) H 0.3586 -0.0253 0.5325 0.1243 Uiso 1.00 calc . . .
H(19) H 0.0717 -0.3584 0.1475 0.0712 Uiso 1.00 calc . . .
H(20) H 0.0803 -0.6368 0.2608 0.1223 Uiso 1.00 calc . . .
H(21) H 0.1368 -0.6786 0.2473 0.1223 Uiso 1.00 calc . . .
H(22) H 0.1342 -0.5665 0.2998 0.1223 Uiso 1.00 calc . . .
H(23) H 0.1500 -0.6259 0.1465 0.1026 Uiso 1.00 calc . . .
H(24) H 0.1021 -0.5499 0.0971 0.1026 Uiso 1.00 calc . . .
H(25) H 0.1566 -0.4782 0.1322 0.1026 Uiso 1.00 calc . . .

loop_
_atom_site_aniso_label
_atom_site_aniso_U_11
_atom_site_aniso_U_22
_atom_site_aniso_U_33
_atom_site_aniso_U_12
_atom_site_aniso_U_13
_atom_site_aniso_U_23
Cu(1) 0.0403(4) 0.0400(4) 0.0329(4) -0.0018(3) 0.0095(3) -0.0011(3)
Co(1) 0.0555(7) 0.0659(8) 0.0377(7) 0.0000 0.0071(6) 0.0000
O(1) 0.046(2) 0.069(3) 0.030(2) -0.012(2) 0.007(2) 0.005(2)
O(2) 0.045(2) 0.057(3) 0.031(2) -0.012(2) 0.010(2) -0.004(2)
O(3) 0.113(4) 0.049(3) 0.057(3) -0.021(3) 0.024(3) -0.014(2)
O(4) 0.087(3) 0.070(3) 0.052(3) -0.029(3) 0.029(2) -0.025(2)
O(5) 0.048(3) 0.073(3) 0.075(3) 0.015(2) 0.015(2) 0.005(3)
O(6) 0.084(3) 0.078(3) 0.055(3) 0.032(3) 0.023(3) 0.012(3)
N(1) 0.036(2) 0.042(3) 0.032(2) -0.004(2) 0.009(2) 0.002(2)
N(2) 0.035(2) 0.040(3) 0.029(2) 0.000(2) 0.007(2) 0.000(2)
N(3) 0.060(3) 0.042(3) 0.045(3) -0.007(3) 0.007(3) -0.005(2)
N(4) 0.047(3) 0.051(3) 0.037(3) -0.003(2) 0.009(2) -0.010(2)
N(5) 0.055(3) 0.043(3) 0.067(4) 0.014(3) 0.023(3) 0.011(3)
N(6) 0.063(3) 0.055(3) 0.057(3) 0.008(3) 0.014(3) 0.002(3)
C(1) 0.036(3) 0.047(4) 0.041(3) 0.001(3) 0.009(2) 0.016(3)
C(2) 0.050(4) 0.064(4) 0.045(4) 0.000(3) 0.020(3) 0.007(3)
C(3) 0.063(4) 0.084(5) 0.065(5) -0.003(4) 0.034(4) 0.010(4)
C(4) 0.059(5) 0.105(7) 0.080(6) -0.002(5) 0.042(4) 0.021(5)
C(5) 0.046(4) 0.070(5) 0.071(5) -0.014(4) 0.013(3) 0.022(4)
C(6) 0.046(3) 0.048(4) 0.048(4) -0.008(3) 0.009(3) 0.009(3)
C(7) 0.064(4) 0.045(4) 0.061(4) -0.017(3) 0.008(3) 0.008(3)
C(8) 0.048(3) 0.056(4) 0.034(3) 0.003(3) 0.016(3) -0.003(3)
C(9) 0.036(3) 0.043(3) 0.034(3) 0.004(3) 0.006(2) 0.009(3)
C(10) 0.060(4) 0.056(4) 0.039(3) -0.016(3) 0.011(3) 0.005(3)
C(11) 0.074(5) 0.065(5) 0.056(4) -0.024(4) 0.015(4) 0.011(4)
C(12) 0.071(5) 0.079(5) 0.054(4) -0.011(4) 0.030(4) 0.014(4)
C(13) 0.058(4) 0.067(4) 0.043(4) 0.008(4) 0.025(3) 0.007(3)
C(14) 0.039(3) 0.049(4) 0.035(3) 0.010(3) 0.013(2) 0.008(3)
C(15) 0.036(3) 0.039(3) 0.034(3) 0.002(3) 0.007(2) 0.000(3)
C(16) 0.032(3) 0.038(3) 0.031(3) 0.006(3) 0.007(2) 0.004(2)
C(17) 0.062(4) 0.042(4) 0.057(4) 0.007(3) 0.013(3) 0.004(3)
C(18) 0.084(6) 0.123(7) 0.069(5) 0.025(6) 0.024(4) 0.025(5)
C(19) 0.078(6) 0.091(7) 0.177(10) 0.028(5) 0.073(6) 0.043(7)
C(20) 0.066(5) 0.061(4) 0.053(4) 0.004(4) 0.013(4) 0.008(4)
C(21) 0.155(9) 0.084(6) 0.083(6) 0.047(6) 0.027(6) 0.029(5)
C(22) 0.089(6) 0.086(6) 0.088(6) 0.007(5) 0.035(5) -0.011(5)

loop_
_atom_type_symbol
_atom_type_description
_atom_type_scat_dispersion_real
_atom_type_scat_dispersion_imag
_atom_type_scat_source
C C 0.003 0.002
;International Tables for Crystallography
(1992, Vol. C, Tables 4.2.6.8 and 6.1.1.1)
;
H H 0.000 0.000
;International Tables for Crystallography
(1992, Vol. C, Table 6.1.1.2)
;
N N 0.006 0.003
;International Tables for Crystallography
(1992, Vol. C, Tables 4.2.6.8 and 6.1.1.1)
;
O O 0.011 0.006
;International Tables for Crystallography
(1992, Vol. C, Tables 4.2.6.8 and 6.1.1.1)
;
Cu Cu 0.320 1.265
;International Tables for Crystallography
(1992, Vol. C, Tables 4.2.6.8 and 6.1.1.1)
;
Co Co 0.349 0.972
;International Tables for Crystallography
(1992, Vol. C, Tables 4.2.6.8 and 6.1.1.1)
;

loop_
_geom_angle_atom_site_label_1
_geom_angle_atom_site_label_2
_geom_angle_atom_site_label_3
_geom_angle
_geom_angle_site_symmetry_1
_geom_angle_site_symmetry_2
_geom_angle_site_symmetry_3
_geom_angle_publ_flag
O(5) Cu(1) N(1) 97.4(2) . 1_555 1_555 yes
O(5) Cu(1) N(2) 101.6(2) . 1_555 1_555 yes
O(5) Cu(1) N(3) 93.3(2) . 1_555 1_555 yes
O(5) Cu(1) N(4) 88.6(2) . 1_555 1_555 yes
N(1) Cu(1) N(2) 83.8(2) . 1_555 1_555 yes
N(1) Cu(1) N(3) 89.0(2) . 1_555 1_555 yes
N(1) Cu(1) N(4) 172.7(2) . 1_555 1_555 yes
N(2) Cu(1) N(3) 164.1(2) . 1_555 1_555 yes
N(2) Cu(1) N(4) 91.1(2) . 1_555 1_555 yes
N(3) Cu(1) N(4) 94.7(2) . 1_555 1_555 yes
O(1) Co(1) O(1) 93.5(2) . 1_555 2_555 yes
O(1) Co(1) O(2) 74.5(1) . 1_555 1_555 yes
O(1) Co(1) O(2) 97.7(1) . 1_555 2_555 yes
O(1) Co(1) O(6) 91.2(2) . 1_555 1_555 yes
O(1) Co(1) O(6) 163.8(1) . 1_555 2_555 yes
O(1) Co(1) O(2) 97.7(1) . 2_555 1_555 yes
O(1) Co(1) O(2) 74.5(1) . 2_555 2_555 yes
O(1) Co(1) O(6) 163.8(1) . 2_555 1_555 yes
O(1) Co(1) O(6) 91.2(2) . 2_555 2_555 yes
O(2) Co(1) O(2) 168.8(2) . 1_555 2_555 yes
O(2) Co(1) O(6) 98.4(2) . 1_555 1_555 yes
O(2) Co(1) O(6) 89.6(2) . 1_555 2_555 yes
O(2) Co(1) O(6) 89.6(2) . 2_555 1_555 yes
O(2) Co(1) O(6) 98.4(2) . 2_555 2_555 yes
O(6) Co(1) O(6) 88.5(3) . 1_555 2_555 yes
Co(1) O(1) C(15) 116.1(3) . 1_555 1_555 yes
Co(1) O(2) C(16) 117.2(3) . 1_555 1_555 yes
N(4) O(4) H(6) 108.9 . 1_555 1_555 no
Cu(1) O(5) C(17) 127.4(4) . 1_555 1_555 yes
Co(1) O(6) C(20) 127.3(5) . 1_555 1_555 yes
Cu(1) N(1) C(1) 128.1(4) . 1_555 1_555 yes
Cu(1) N(1) C(15) 111.2(3) . 1_555 1_555 yes
C(1) N(1) C(15) 120.4(5) . 1_555 1_555 yes
Cu(1) N(2) C(9) 128.4(3) . 1_555 1_555 yes
Cu(1) N(2) C(16) 111.2(3) . 1_555 1_555 yes
C(9) N(2) C(16) 120.0(4) . 1_555 1_555 yes
Cu(1) N(3) O(3) 119.9(4) . 1_555 1_555 yes
Cu(1) N(3) C(7) 126.6(4) . 1_555 1_555 yes
O(3) N(3) C(7) 113.4(5) . 1_555 1_555 yes
Cu(1) N(4) O(4) 119.8(4) . 1_555 1_555 yes
Cu(1) N(4) C(8) 126.2(4) . 1_555 1_555 yes
O(4) N(4) C(8) 113.8(5) . 1_555 1_555 yes
C(17) N(5) C(18) 121.1(6) . 1_555 1_555 yes
C(17) N(5) C(19) 123.3(6) . 1_555 1_555 yes
C(18) N(5) C(19) 115.6(6) . 1_555 1_555 yes
C(20) N(6) C(21) 120.3(6) . 1_555 1_555 yes
C(20) N(6) C(22) 122.5(6) . 1_555 1_555 yes
C(21) N(6) C(22) 117.2(6) . 1_555 1_555 yes
N(1) C(1) C(2) 121.7(5) . 1_555 1_555 yes
N(1) C(1) C(6) 118.8(5) . 1_555 1_555 yes
C(2) C(1) C(6) 119.4(5) . 1_555 1_555 yes
C(1) C(2) C(3) 120.2(6) . 1_555 1_555 yes
C(1) C(2) H(1) 115.6 . 1_555 1_555 no
C(3) C(2) H(1) 124.2 . 1_555 1_555 no
C(2) C(3) C(4) 120.2(7) . 1_555 1_555 yes
C(2) C(3) H(2) 123.2 . 1_555 1_555 no
C(4) C(3) H(2) 116.6 . 1_555 1_555 no
C(3) C(4) C(5) 120.8(6) . 1_555 1_555 yes
C(3) C(4) H(3) 108.8 . 1_555 1_555 no
C(5) C(4) H(3) 129.6 . 1_555 1_555 no
C(4) C(5) C(6) 121.2(7) . 1_555 1_555 yes
C(4) C(5) H(4) 116.3 . 1_555 1_555 no
C(6) C(5) H(4) 122.2 . 1_555 1_555 no
C(1) C(6) C(5) 118.4(6) . 1_555 1_555 yes
C(1) C(6) C(7) 125.4(5) . 1_555 1_555 yes
C(5) C(6) C(7) 116.2(6) . 1_555 1_555 yes
N(3) C(7) C(6) 126.9(6) . 1_555 1_555 yes
N(3) C(7) H(5) 113.4 . 1_555 1_555 no
C(6) C(7) H(5) 119.1 . 1_555 1_555 no
N(4) C(8) C(14) 127.8(5) . 1_555 1_555 yes
N(4) C(8) H(7) 119.0 . 1_555 1_555 no
C(14) C(8) H(7) 113.2 . 1_555 1_555 no
N(2) C(9) C(10) 123.5(5) . 1_555 1_555 yes
N(2) C(9) C(14) 118.5(5) . 1_555 1_555 yes
C(10) C(9) C(14) 118.1(5) . 1_555 1_555 yes
C(9) C(10) C(11) 121.9(6) . 1_555 1_555 yes
C(9) C(10) H(11) 120.3 . 1_555 1_555 no
C(11) C(10) H(11) 117.3 . 1_555 1_555 no
C(10) C(11) C(12) 119.3(6) . 1_555 1_555 yes
C(10) C(11) H(10) 106.9 . 1_555 1_555 no
C(12) C(11) H(10) 133.5 . 1_555 1_555 no
C(11) C(12) C(13) 120.0(6) . 1_555 1_555 yes
C(11) C(12) H(9) 111.7 . 1_555 1_555 no
C(13) C(12) H(9) 127.2 . 1_555 1_555 no
C(12) C(13) C(14) 122.3(6) . 1_555 1_555 yes
C(12) C(13) H(8) 124.3 . 1_555 1_555 no
C(14) C(13) H(8) 113.4 . 1_555 1_555 no
C(8) C(14) C(9) 126.6(5) . 1_555 1_555 yes
C(8) C(14) C(13) 115.1(5) . 1_555 1_555 yes
C(9) C(14) C(13) 118.3(6) . 1_555 1_555 yes
O(1) C(15) N(1) 128.4(5) . 1_555 1_555 yes
O(1) C(15) C(16) 115.9(5) . 1_555 1_555 yes
N(1) C(15) C(16) 115.8(5) . 1_555 1_555 yes
O(2) C(16) N(2) 129.8(5) . 1_555 1_555 yes
O(2) C(16) C(15) 115.5(5) . 1_555 1_555 yes
N(2) C(16) C(15) 114.6(5) . 1_555 1_555 yes
O(5) C(17) N(5) 125.9(6) . 1_555 1_555 yes
O(5) C(17) H(12) 121.9 . 1_555 1_555 no
N(5) C(17) H(12) 111.3 . 1_555 1_555 no
N(5) C(18) H(13) 112.7 . 1_555 1_555 no
N(5) C(18) H(14) 109.7 . 1_555 1_555 no
N(5) C(18) H(15) 111.6 . 1_555 1_555 no
H(13) C(18) H(14) 107.1 . 1_555 1_555 no
H(13) C(18) H(15) 109.4 . 1_555 1_555 no
H(14) C(18) H(15) 106.0 . 1_555 1_555 no
N(5) C(19) H(16) 110.9 . 1_555 1_555 no
N(5) C(19) H(17) 110.4 . 1_555 1_555 no
N(5) C(19) H(18) 112.1 . 1_555 1_555 no
H(16) C(19) H(17) 106.6 . 1_555 1_555 no
H(16) C(19) H(18) 108.4 . 1_555 1_555 no
H(17) C(19) H(18) 108.3 . 1_555 1_555 no
O(6) C(20) N(6) 124.4(7) . 1_555 1_555 yes
O(6) C(20) H(19) 126.4 . 1_555 1_555 no
N(6) C(20) H(19) 107.7 . 1_555 1_555 no
N(6) C(21) H(20) 111.0 . 1_555 1_555 no
N(6) C(21) H(21) 111.5 . 1_555 1_555 no
N(6) C(21) H(22) 111.9 . 1_555 1_555 no
H(20) C(21) H(21) 106.9 . 1_555 1_555 no
H(20) C(21) H(22) 107.4 . 1_555 1_555 no
H(21) C(21) H(22) 107.8 . 1_555 1_555 no
N(6) C(22) H(23) 112.1 . 1_555 1_555 no
N(6) C(22) H(24) 111.4 . 1_555 1_555 no
N(6) C(22) H(25) 110.1 . 1_555 1_555 no
H(23) C(22) H(24) 109.1 . 1_555 1_555 no
H(23) C(22) H(25) 107.2 . 1_555 1_555 no
H(24) C(22) H(25) 106.7 . 1_555 1_555 no

loop_
_geom_bond_atom_site_label_1
_geom_bond_atom_site_label_2
_geom_bond_distance
_geom_bond_site_symmetry_1
_geom_bond_site_symmetry_2
_geom_bond_publ_flag
Cu(1) O(5) 2.375(4) . . yes
Cu(1) N(1) 1.988(4) . . yes
Cu(1) N(2) 1.999(4) . . yes
Cu(1) N(3) 2.007(5) . . yes
Cu(1) N(4) 1.989(5) . . yes
Co(1) O(1) 2.173(4) . . yes
Co(1) O(1) 2.173(4) . 2_555 yes
Co(1) O(2) 2.162(3) . . yes
Co(1) O(2) 2.162(3) . 2_555 yes
Co(1) O(6) 2.159(5) . . yes
Co(1) O(6) 2.159(5) . 2_555 yes
O(1) C(15) 1.251(6) . . yes
O(2) C(16) 1.245(6) . . yes
O(3) N(3) 1.357(6) . . yes
O(4) N(4) 1.357(6) . . yes
O(4) H(6) 1.090 . . no
O(5) C(17) 1.207(7) . . yes
O(6) C(20) 1.223(7) . . yes
N(1) C(1) 1.433(6) . . yes
N(1) C(15) 1.309(6) . . yes
N(2) C(9) 1.427(6) . . yes
N(2) C(16) 1.328(6) . . yes
N(3) C(7) 1.274(7) . . yes
N(4) C(8) 1.278(7) . . yes
N(5) C(17) 1.324(8) . . yes
N(5) C(18) 1.423(8) . . yes
N(5) C(19) 1.447(9) . . yes
N(6) C(20) 1.300(8) . . yes
N(6) C(21) 1.437(9) . . yes
N(6) C(22) 1.449(9) . . yes
C(1) C(2) 1.410(8) . . yes
C(1) C(6) 1.396(8) . . yes
C(2) C(3) 1.376(8) . . yes
C(2) H(1) 1.033 . . no
C(3) C(4) 1.38(1) . . yes
C(3) H(2) 1.175 . . no
C(4) C(5) 1.349(10) . . yes
C(4) H(3) 0.967 . . no
C(5) C(6) 1.416(8) . . yes
C(5) H(4) 1.043 . . no
C(6) C(7) 1.453(9) . . yes
C(7) H(5) 1.065 . . no
C(8) C(14) 1.440(8) . . yes
C(8) H(7) 1.067 . . no
C(9) C(10) 1.384(8) . . yes
C(9) C(14) 1.414(7) . . yes
C(10) C(11) 1.400(8) . . yes
C(10) H(11) 1.003 . . no
C(11) C(12) 1.369(9) . . yes
C(11) H(10) 1.168 . . no
C(12) C(13) 1.353(9) . . yes
C(12) H(9) 1.055 . . no
C(13) C(14) 1.407(8) . . yes
C(13) H(8) 1.027 . . no
C(15) C(16) 1.538(7) . . yes
C(17) H(12) 1.010 . . no
C(18) H(13) 0.943 . . no
C(18) H(14) 0.985 . . no
C(18) H(15) 0.957 . . no
C(19) H(16) 0.967 . . no
C(19) H(17) 0.969 . . no
C(19) H(18) 0.946 . . no
C(20) H(19) 1.125 . . no
C(21) H(20) 0.968 . . no
C(21) H(21) 0.963 . . no
C(21) H(22) 0.957 . . no
C(22) H(23) 0.949 . . no
C(22) H(24) 0.956 . . no
C(22) H(25) 0.979 . . no
